data_4329291
loop_
_publ_author_name
'G\"ulnur Taban-\,Cali\,skan'
'Daniel Mesquita Fernandes'
'Jean-Claude Daran'
'Dominique Agustin'
'Funda Demirhan'
'Rinaldo Poli'

_publ_contact_author_address
;
Laboratoire de Chimie de Coordination
UPR-CNRS 8241
205, route de Narbonne
31077 Toulouse cedex, France
;
_publ_contact_author_email ' daran@lcc-toulouse.fr '
_publ_contact_author_fax ' (33) 5 61 55 30 03 '
_publ_contact_author_name 'Daran, Jean-Claude'
_publ_contact_author_phone ' (33) 5 61 33 31 18 '
_publ_section_title
;
 Rational Synthesis and Characterization of the Mixed-Metal Organometallic
 Polyoxometalates [Cp*Mo~x~W~6-x~O~18~]^-^ (x = 0, 1, 5, 6)
;
_journal_name_full 'Inorganic Chemistry'
_journal_page_first 5931
_journal_page_last 5940
_journal_paper_doi 10.1021/ic300578g
_journal_volume 51
_journal_year 2012
_chemical_formula_moiety 'C10 H15 Mo5 O18 W, C16 H36 N'
_chemical_formula_sum 'C26 H51 Mo5 N O18 W'
_chemical_formula_weight 1329.23
_chemical_name_systematic
;
 ?
;
_space_group_IT_number 14
_symmetry_cell_setting monoclinic
_symmetry_space_group_name_Hall '-P 2yn'
_symmetry_space_group_name_H-M 'P 1 21/n 1'
_atom_sites_solution_hydrogens geom
_atom_sites_solution_primary direct
_atom_sites_solution_secondary difmap
_audit_creation_method SHELXL-97
_cell_angle_alpha 90.00
_cell_angle_beta 90.405(5)
_cell_angle_gamma 90.00
_cell_formula_units_Z 4
_cell_length_a 11.8997(5)
_cell_length_b 25.9172(13)
_cell_length_c 12.7160(6)
_cell_measurement_reflns_used 21362
_cell_measurement_temperature 180(2)
_cell_measurement_theta_max 26.02
_cell_measurement_theta_min 2.82
_cell_volume 3921.6(3)
_computing_cell_refinement APEX2
_computing_data_collection 'APEX2 (Bruker, 2007)'
_computing_data_reduction 'SAINT (Bruker, 2007)'
_computing_molecular_graphics 'ORTEPIII (Burnett & Johnson, 1996); ORTEP-3 for Windows (Farrugia, 1997)'
_computing_publication_material SHELXL-97
_computing_structure_refinement 'SHELXL-97 (Sheldrick, 2008)'
_computing_structure_solution 'SIR-97 (Altomare et al., 1999)'
_diffrn_ambient_temperature 180(2)
_diffrn_measured_fraction_theta_full 0.960
_diffrn_measured_fraction_theta_max 0.960
_diffrn_measurement_device_type 'Bruker APEXII'
_diffrn_measurement_method '\w scans'
_diffrn_radiation_monochromator graphite
_diffrn_radiation_source 'fine-focus sealed tube'
_diffrn_radiation_type MoK\a
_diffrn_radiation_wavelength 0.71073
_diffrn_reflns_av_R_equivalents 0.0773
_diffrn_reflns_av_sigmaI/netI 0.0963
_diffrn_reflns_limit_h_max 14
_diffrn_reflns_limit_h_min -14
_diffrn_reflns_limit_k_max 31
_diffrn_reflns_limit_k_min -31
_diffrn_reflns_limit_l_max 15
_diffrn_reflns_limit_l_min -15
_diffrn_reflns_number 21362
_diffrn_reflns_theta_full 26.00
_diffrn_reflns_theta_max 26.02
_diffrn_reflns_theta_min 2.82
_exptl_absorpt_coefficient_mu 4.543
_exptl_absorpt_correction_T_max 0.8392
_exptl_absorpt_correction_T_min 0.4348
_exptl_absorpt_correction_type multi-scan
_exptl_absorpt_process_details 'SADABS (Bruker, 2008)'
_exptl_crystal_colour yellow
_exptl_crystal_density_diffrn 2.251
_exptl_crystal_description box
_exptl_crystal_F_000 2568
_exptl_crystal_size_max 0.22
_exptl_crystal_size_mid 0.09
_exptl_crystal_size_min 0.04
_refine_diff_density_max 3.134
_refine_diff_density_min -2.442
_refine_diff_density_rms 0.237
_refine_ls_extinction_method none
_refine_ls_goodness_of_fit_ref 1.066
_refine_ls_hydrogen_treatment constr
_refine_ls_matrix_type full
_refine_ls_number_parameters 445
_refine_ls_number_reflns 7429
_refine_ls_number_restraints 0
_refine_ls_restrained_S_all 1.066
_refine_ls_R_factor_all 0.0935
_refine_ls_R_factor_gt 0.0572
_refine_ls_shift/su_max 0.000
_refine_ls_shift/su_mean 0.000
_refine_ls_structure_factor_coef Fsqd
_refine_ls_weighting_details 'calc w=1/[\s^2^(Fo^2^)+(0.0556P)^2^+0.0000P] where P=(Fo^2^+2Fc^2^)/3'
_refine_ls_weighting_scheme calc
_refine_ls_wR_factor_gt 0.1261
_refine_ls_wR_factor_ref 0.1368
_reflns_number_gt 5131
_reflns_number_total 7429
_reflns_threshold_expression I>2\s(I)
_cod_data_source_file ic300578g_si_002_2.cif
_cod_data_source_block 2a
_cod_original_sg_symbol_H-M 'P 21/n'
_cod_database_code 4329291

loop_
_symmetry_equiv_pos_as_xyz
'x, y, z'
'-x+1/2, y+1/2, -z+1/2'
'-x, -y, -z'
'x-1/2, -y-1/2, z-1/2'

loop_
_atom_site_label
_atom_site_type_symbol
_atom_site_fract_x
_atom_site_fract_y
_atom_site_fract_z
_atom_site_U_iso_or_equiv
_atom_site_adp_type
_atom_site_occupancy
_atom_site_symmetry_multiplicity
_atom_site_calc_flag
_atom_site_refinement_flags
W4 W 0.62648(4) 0.068191(17) 0.25107(3) 0.01706(13) Uani 1 1 d .
Mo1 Mo 0.50164(8) 0.23774(4) 0.25205(8) 0.0211(2) Uani 1 1 d .
Mo2 Mo 0.69907(8) 0.17309(4) 0.12534(7) 0.0210(2) Uani 1 1 d .
Mo3 Mo 0.43565(8) 0.13235(4) 0.11814(7) 0.0203(2) Uani 1 1 d .
Mo2a Mo 0.69363(8) 0.17177(4) 0.38585(7) 0.0220(2) Uani 1 1 d .
Mo3a Mo 0.43060(8) 0.13090(4) 0.37786(7) 0.0205(2) Uani 1 1 d .
O1 O 0.5688(6) 0.1462(3) 0.2513(5) 0.0169(16) Uani 1 1 d .
O2 O 0.5117(6) 0.0685(3) 0.1436(6) 0.0257(18) Uani 1 1 d .
O3 O 0.7234(6) 0.1012(3) 0.1499(6) 0.0262(19) Uani 1 1 d .
O2a O 0.5089(6) 0.0673(3) 0.3537(6) 0.0244(18) Uani 1 1 d .
O3a O 0.7208(6) 0.1005(3) 0.3586(6) 0.0275(19) Uani 1 1 d .
O4 O 0.7763(6) 0.1863(3) 0.2574(6) 0.0268(19) Uani 1 1 d .
O5 O 0.5692(7) 0.1526(3) 0.0408(5) 0.0278(19) Uani 1 1 d .
O5a O 0.5613(7) 0.1512(3) 0.4625(5) 0.029(2) Uani 1 1 d .
O6 O 0.6191(7) 0.2359(3) 0.1523(6) 0.0292(19) Uani 1 1 d .
O6a O 0.6161(6) 0.2349(3) 0.3570(6) 0.0285(19) Uani 1 1 d .
O7 O 0.4125(6) 0.2033(3) 0.1480(6) 0.030(2) Uani 1 1 d .
O7a O 0.4081(6) 0.2031(3) 0.3517(6) 0.0267(18) Uani 1 1 d .
O8 O 0.3513(6) 0.1187(3) 0.2467(6) 0.0283(19) Uani 1 1 d .
O11 O 0.4552(7) 0.2993(3) 0.2526(7) 0.037(2) Uani 1 1 d .
O21 O 0.7938(7) 0.1901(3) 0.0358(6) 0.033(2) Uani 1 1 d .
O21a O 0.7859(7) 0.1876(3) 0.4806(6) 0.034(2) Uani 1 1 d .
O31 O 0.3423(6) 0.1188(3) 0.0219(6) 0.0287(19) Uani 1 1 d .
O31a O 0.3339(7) 0.1158(3) 0.4679(6) 0.032(2) Uani 1 1 d .
C1 C 0.7779(9) 0.0076(4) 0.2489(8) 0.0230(11) Uani 1 1 d .
C2 C 0.7075(9) -0.0038(4) 0.1595(8) 0.0230(11) Uani 1 1 d .
C3 C 0.6035(9) -0.0212(4) 0.1961(8) 0.0230(11) Uani 1 1 d .
C4 C 0.6083(9) -0.0224(4) 0.3066(9) 0.0230(11) Uani 1 1 d .
C5 C 0.7144(9) -0.0045(4) 0.3396(9) 0.0230(11) Uani 1 1 d .
C6 C 0.7453(11) 0.0014(5) 0.0474(9) 0.035(3) Uani 1 1 d .
H6a H 0.7515 -0.0329 0.0156 0.052 Uiso 1 1 calc R
H6B H 0.8186 0.0186 0.0458 0.052 Uiso 1 1 calc R
H6C H 0.6904 0.0220 0.0078 0.052 Uiso 1 1 calc R
C7 C 0.5080(10) -0.0400(5) 0.1316(8) 0.029(3) Uani 1 1 d .
H7a H 0.5244 -0.0347 0.0569 0.043 Uiso 1 1 calc R
H7B H 0.4399 -0.0209 0.1502 0.043 Uiso 1 1 calc R
H7C H 0.4965 -0.0769 0.1449 0.043 Uiso 1 1 calc R
C8 C 0.5160(11) -0.0402(5) 0.3744(9) 0.034(3) Uani 1 1 d .
H8a H 0.5078 -0.0777 0.3676 0.050 Uiso 1 1 calc R
H8B H 0.4459 -0.0233 0.3528 0.050 Uiso 1 1 calc R
H8C H 0.5331 -0.0314 0.4477 0.050 Uiso 1 1 calc R
C9 C 0.7536(12) -0.0002(5) 0.4504(9) 0.039(3) Uani 1 1 d .
H9a H 0.7923 -0.0320 0.4711 0.059 Uiso 1 1 calc R
H9B H 0.6890 0.0054 0.4964 0.059 Uiso 1 1 calc R
H9C H 0.8056 0.0290 0.4570 0.059 Uiso 1 1 calc R
C10 C 0.8975(9) 0.0252(5) 0.2472(10) 0.036(3) Uani 1 1 d .
H10a H 0.9098 0.0508 0.3029 0.054 Uiso 1 1 calc R
H10B H 0.9138 0.0408 0.1788 0.054 Uiso 1 1 calc R
H10C H 0.9473 -0.0044 0.2589 0.054 Uiso 1 1 calc R
N1 N 1.0706(8) 0.2563(4) 0.2685(7) 0.030(2) Uani 1 1 d .
C11 C 1.1322(12) 0.2241(6) 0.1887(10) 0.046(4) Uani 1 1 d .
H11a H 1.1460 0.2456 0.1256 0.056 Uiso 1 1 calc R
H11B H 1.2062 0.2143 0.2185 0.056 Uiso 1 1 calc R
C12 C 1.0723(13) 0.1764(5) 0.1555(9) 0.045(4) Uani 1 1 d .
H12a H 0.9923 0.1795 0.1756 0.054 Uiso 1 1 calc R
H12B H 1.1044 0.1468 0.1947 0.054 Uiso 1 1 calc R
C13 C 1.0780(13) 0.1646(7) 0.0376(10) 0.055(4) Uani 1 1 d .
H13a H 1.0368 0.1916 -0.0023 0.066 Uiso 1 1 calc R
H13B H 1.1573 0.1651 0.0146 0.066 Uiso 1 1 calc R
C14 C 1.0266(12) 0.1120(6) 0.0141(11) 0.051(4) Uani 1 1 d .
H14a H 1.0691 0.0852 0.0516 0.076 Uiso 1 1 calc R
H14B H 1.0294 0.1053 -0.0617 0.076 Uiso 1 1 calc R
H14C H 0.9482 0.1115 0.0373 0.076 Uiso 1 1 calc R
C21 C 1.0318(11) 0.2237(6) 0.3637(9) 0.040(4) Uani 1 1 d .
H21a H 0.9983 0.2473 0.4161 0.048 Uiso 1 1 calc R
H21B H 0.9717 0.2000 0.3394 0.048 Uiso 1 1 calc R
C22 C 1.1231(11) 0.1916(6) 0.4189(10) 0.045(4) Uani 1 1 d .
H22a H 1.1645 0.1710 0.3662 0.054 Uiso 1 1 calc R
H22B H 1.1773 0.2149 0.4545 0.054 Uiso 1 1 calc R
C23 C 1.0732(11) 0.1575(6) 0.4951(9) 0.041(3) Uani 1 1 d .
H23a H 1.0142 0.1768 0.5332 0.049 Uiso 1 1 calc R
H23B H 1.1316 0.1477 0.5472 0.049 Uiso 1 1 calc R
C24 C 1.0219(12) 0.1090(6) 0.4507(12) 0.053(4) Uani 1 1 d .
H24a H 0.9423 0.1150 0.4347 0.080 Uiso 1 1 calc R
H24B H 1.0289 0.0810 0.5022 0.080 Uiso 1 1 calc R
H24C H 1.0611 0.0993 0.3861 0.080 Uiso 1 1 calc R
C31 C 1.1498(11) 0.2994(6) 0.3130(9) 0.042(4) Uani 1 1 d .
H31a H 1.1088 0.3181 0.3688 0.050 Uiso 1 1 calc R
H31B H 1.2154 0.2825 0.3466 0.050 Uiso 1 1 calc R
C32 C 1.1913(11) 0.3372(5) 0.2384(10) 0.038(3) Uani 1 1 d .
H32a H 1.1272 0.3526 0.1995 0.045 Uiso 1 1 calc R
H32B H 1.2407 0.3199 0.1869 0.045 Uiso 1 1 calc R
C33 C 1.2580(12) 0.3804(6) 0.2961(12) 0.057(4) Uani 1 1 d .
H33a H 1.2056 0.4006 0.3401 0.068 Uiso 1 1 calc R
H33B H 1.3145 0.3644 0.3434 0.068 Uiso 1 1 calc R
C34 C 1.3180(16) 0.4172(7) 0.2201(16) 0.091(7) Uani 1 1 d .
H34a H 1.3843 0.4000 0.1912 0.136 Uiso 1 1 calc R
H34B H 1.3413 0.4484 0.2580 0.136 Uiso 1 1 calc R
H34C H 1.2666 0.4266 0.1627 0.136 Uiso 1 1 calc R
C41 C 0.9670(11) 0.2798(6) 0.2171(9) 0.044(4) Uani 1 1 d .
H41a H 0.9923 0.3018 0.1582 0.053 Uiso 1 1 calc R
H41B H 0.9220 0.2514 0.1862 0.053 Uiso 1 1 calc R
C42 C 0.8913(12) 0.3112(6) 0.2840(10) 0.046(4) Uani 1 1 d .
H42a H 0.9358 0.3377 0.3218 0.056 Uiso 1 1 calc R
H42B H 0.8554 0.2887 0.3370 0.056 Uiso 1 1 calc R
C43 C 0.8006(12) 0.3375(6) 0.2174(10) 0.046(4) Uani 1 1 d .
H43a H 0.8373 0.3625 0.1699 0.056 Uiso 1 1 calc R
H43B H 0.7638 0.3110 0.1728 0.056 Uiso 1 1 calc R
C44 C 0.7145(12) 0.3644(5) 0.2763(11) 0.047(4) Uani 1 1 d .
H44a H 0.6655 0.3391 0.3105 0.070 Uiso 1 1 calc R
H44B H 0.6698 0.3858 0.2283 0.070 Uiso 1 1 calc R
H44C H 0.7501 0.3863 0.3298 0.070 Uiso 1 1 calc R
CT1 C 0.6823 -0.0089 0.2501 0.010 Uiso 0.00 1 d P

loop_
_atom_site_aniso_label
_atom_site_aniso_U_11
_atom_site_aniso_U_22
_atom_site_aniso_U_33
_atom_site_aniso_U_23
_atom_site_aniso_U_13
_atom_site_aniso_U_12
W4 0.0191(2) 0.0149(2) 0.0171(2) 0.00031(19) -0.00069(17) 0.0016(2)
Mo1 0.0222(5) 0.0142(5) 0.0270(5) 0.0011(4) 0.0017(4) 0.0027(4)
Mo2 0.0215(5) 0.0181(5) 0.0235(5) 0.0054(4) 0.0058(4) 0.0015(4)
Mo3 0.0210(5) 0.0199(5) 0.0199(5) 0.0011(4) -0.0059(4) 0.0026(4)
Mo2a 0.0240(5) 0.0190(5) 0.0228(5) -0.0053(4) -0.0063(4) 0.0012(4)
Mo3a 0.0219(5) 0.0197(5) 0.0200(5) 0.0032(4) 0.0077(4) 0.0034(4)
O1 0.022(4) 0.009(4) 0.020(4) 0.000(3) -0.005(3) 0.006(3)
O2 0.033(5) 0.019(4) 0.025(4) -0.004(3) -0.005(3) -0.003(4)
O3 0.016(4) 0.029(5) 0.033(5) -0.005(4) 0.005(3) 0.009(4)
O2a 0.029(4) 0.017(4) 0.027(4) 0.004(3) 0.001(3) -0.003(4)
O3a 0.030(5) 0.024(5) 0.028(4) 0.000(4) 0.002(3) -0.001(4)
O4 0.010(4) 0.025(5) 0.045(5) -0.001(4) -0.001(3) 0.003(3)
O5 0.037(5) 0.035(5) 0.011(4) 0.004(3) 0.002(3) 0.007(4)
O5a 0.043(5) 0.023(5) 0.022(4) 0.004(4) 0.005(4) 0.010(4)
O6 0.034(5) 0.018(4) 0.036(5) 0.004(4) 0.007(4) 0.000(4)
O6a 0.032(5) 0.022(4) 0.031(4) -0.018(4) 0.000(4) -0.001(4)
O7 0.023(4) 0.033(5) 0.035(5) 0.006(4) -0.004(4) 0.008(4)
O7a 0.024(4) 0.020(4) 0.036(5) 0.005(4) 0.002(4) 0.003(4)
O8 0.018(4) 0.028(5) 0.039(5) 0.006(4) 0.001(4) -0.001(4)
O11 0.040(5) 0.018(4) 0.053(6) 0.001(4) 0.003(4) 0.006(4)
O21 0.032(5) 0.036(5) 0.032(5) 0.011(4) 0.009(4) 0.001(4)
O21a 0.043(5) 0.025(5) 0.033(5) -0.010(4) -0.013(4) 0.000(4)
O31 0.029(5) 0.029(5) 0.028(4) 0.003(4) -0.009(3) 0.006(4)
O31a 0.030(5) 0.035(5) 0.030(5) 0.007(4) 0.010(4) 0.004(4)
C1 0.026(3) 0.013(3) 0.029(3) -0.001(2) 0.001(2) 0.005(2)
C2 0.026(3) 0.013(3) 0.029(3) -0.001(2) 0.001(2) 0.005(2)
C3 0.026(3) 0.013(3) 0.029(3) -0.001(2) 0.001(2) 0.005(2)
C4 0.026(3) 0.013(3) 0.029(3) -0.001(2) 0.001(2) 0.005(2)
C5 0.026(3) 0.013(3) 0.029(3) -0.001(2) 0.001(2) 0.005(2)
C6 0.053(9) 0.024(7) 0.028(7) -0.009(6) 0.011(6) 0.004(6)
C7 0.043(8) 0.020(6) 0.023(6) -0.006(5) -0.004(5) -0.011(6)
C8 0.052(8) 0.022(7) 0.027(7) 0.006(5) 0.009(6) 0.003(6)
C9 0.052(9) 0.032(8) 0.034(7) 0.006(6) -0.008(6) 0.006(7)
C10 0.015(6) 0.035(8) 0.058(8) -0.001(7) -0.005(6) 0.006(6)
N1 0.022(5) 0.037(6) 0.031(6) -0.005(5) 0.003(4) -0.005(5)
C11 0.068(10) 0.047(9) 0.025(7) -0.009(6) -0.001(7) -0.002(8)
C12 0.078(11) 0.037(8) 0.020(6) -0.013(6) -0.006(7) -0.003(8)
C13 0.050(10) 0.077(13) 0.038(8) 0.007(8) -0.005(7) 0.003(9)
C14 0.051(9) 0.047(10) 0.054(9) -0.020(8) 0.001(7) -0.005(8)
C21 0.036(8) 0.062(10) 0.023(7) -0.002(6) 0.002(6) -0.004(7)
C22 0.039(8) 0.061(11) 0.033(8) -0.011(7) -0.013(6) 0.006(8)
C23 0.047(9) 0.043(9) 0.032(7) -0.008(6) -0.011(6) -0.002(7)
C24 0.053(10) 0.040(9) 0.067(10) 0.005(8) -0.015(8) 0.003(8)
C31 0.038(8) 0.064(11) 0.023(7) -0.009(6) -0.004(6) -0.015(7)
C32 0.035(8) 0.038(8) 0.041(8) 0.006(6) -0.008(6) 0.003(7)
C33 0.048(9) 0.036(9) 0.086(12) -0.006(9) -0.015(8) 0.007(8)
C34 0.080(14) 0.041(10) 0.15(2) 0.034(12) -0.025(13) -0.003(11)
C41 0.044(8) 0.060(10) 0.030(7) 0.002(7) -0.005(6) -0.009(8)
C42 0.053(9) 0.049(10) 0.037(8) -0.004(7) -0.003(7) -0.026(8)
C43 0.060(10) 0.037(9) 0.042(8) 0.013(7) -0.010(7) -0.011(8)
C44 0.049(9) 0.025(7) 0.066(10) 0.003(7) -0.004(7) -0.004(7)

loop_
_atom_type_symbol
_atom_type_description
_atom_type_scat_dispersion_real
_atom_type_scat_dispersion_imag
_atom_type_scat_source
C C 0.0033 0.0016 'International Tables Vol C Tables 4.2.6.8 and 6.1.1.4'
H H 0.0000 0.0000 'International Tables Vol C Tables 4.2.6.8 and 6.1.1.4'
N N 0.0061 0.0033 'International Tables Vol C Tables 4.2.6.8 and 6.1.1.4'
O O 0.0106 0.0060 'International Tables Vol C Tables 4.2.6.8 and 6.1.1.4'
Mo Mo -1.6832 0.6857 'International Tables Vol C Tables 4.2.6.8 and 6.1.1.4'
W W -0.8490 6.8722 'International Tables Vol C Tables 4.2.6.8 and 6.1.1.4'

loop_
_geom_angle_atom_site_label_1
_geom_angle_atom_site_label_2
_geom_angle_atom_site_label_3
_geom_angle
O2a W4 O2 88.0(3)
O2a W4 O3 153.9(3)
O2 W4 O3 87.1(3)
O2a W4 O3a 86.9(3)
O2 W4 O3a 153.7(3)
O3 W4 O3a 86.2(3)
O2a W4 CT1 103.0(2)
O2 W4 CT1 102.9(2)
O3 W4 CT1 103.1(2)
O3a W4 CT1 103.4(2)
O2a W4 O1 77.0(3)
O2 W4 O1 76.7(3)
O3 W4 O1 77.0(3)
O3a W4 O1 77.0(3)
CT1 W4 O1 179.56(18)
O2a W4 C1 123.6(3)
O2 W4 C1 121.7(3)
O3 W4 C1 80.2(3)
O3a W4 C1 82.0(3)
CT1 W4 C1 30.5(3)
O1 W4 C1 149.8(3)
O2a W4 C2 128.1(4)
O2 W4 C2 86.8(3)
O3 W4 C2 77.2(3)
O3a W4 C2 116.2(3)
CT1 W4 C2 29.9(3)
O1 W4 C2 149.9(3)
C1 W4 C2 34.9(4)
O2a W4 C5 89.4(3)
O2 W4 C5 129.3(4)
O3 W4 C5 113.3(3)
O3a W4 C5 76.4(3)
CT1 W4 C5 29.7(3)
O1 W4 C5 150.7(3)
C1 W4 C5 34.2(4)
C2 W4 C5 56.6(4)
O2a W4 C3 95.9(3)
O2 W4 C3 73.9(3)
O3 W4 C3 107.2(4)
O3a W4 C3 132.3(3)
CT1 W4 C3 29.6(3)
O1 W4 C3 150.0(3)
C1 W4 C3 56.9(4)
C2 W4 C3 33.6(4)
C5 W4 C3 56.1(4)
O2a W4 C4 74.2(3)
O2 W4 C4 98.3(3)
O3 W4 C4 131.8(3)
O3a W4 C4 105.0(3)
CT1 W4 C4 29.0(3)
O1 W4 C4 150.9(3)
C1 W4 C4 56.3(4)
C2 W4 C4 55.6(4)
C5 W4 C4 33.4(4)
C3 W4 C4 33.4(3)
O11 Mo1 O6 105.6(4)
O11 Mo1 O6a 105.4(4)
O6 Mo1 O6a 86.6(3)
O11 Mo1 O7 105.3(4)
O6 Mo1 O7 86.2(3)
O6a Mo1 O7 149.2(3)
O11 Mo1 O7a 104.4(4)
O6 Mo1 O7a 150.0(3)
O6a Mo1 O7a 86.3(3)
O7 Mo1 O7a 85.2(3)
O11 Mo1 O1 179.5(3)
O6 Mo1 O1 74.7(3)
O6a Mo1 O1 74.9(3)
O7 Mo1 O1 74.3(3)
O7a Mo1 O1 75.2(3)
O21 Mo2 O3 105.4(4)
O21 Mo2 O6 103.7(4)
O3 Mo2 O6 150.9(3)
O21 Mo2 O4 103.1(4)
O3 Mo2 O4 87.7(3)
O6 Mo2 O4 85.9(3)
O21 Mo2 O5 103.4(3)
O3 Mo2 O5 86.7(3)
O6 Mo2 O5 86.4(3)
O4 Mo2 O5 153.4(3)
O21 Mo2 O1 177.9(3)
O3 Mo2 O1 72.5(3)
O6 Mo2 O1 78.4(3)
O4 Mo2 O1 76.8(3)
O5 Mo2 O1 76.7(3)
O31 Mo3 O7 104.5(4)
O31 Mo3 O2 104.6(4)
O7 Mo3 O2 150.9(3)
O31 Mo3 O5 103.0(3)
O7 Mo3 O5 87.7(3)
O2 Mo3 O5 86.1(3)
O31 Mo3 O8 103.3(3)
O7 Mo3 O8 86.1(3)
O2 Mo3 O8 87.0(3)
O5 Mo3 O8 153.7(3)
O31 Mo3 O1 176.7(3)
O7 Mo3 O1 78.7(3)
O2 Mo3 O1 72.1(3)
O5 Mo3 O1 76.9(3)
O8 Mo3 O1 76.8(3)
O21a Mo2a O3a 104.9(4)
O21a Mo2a O6a 104.0(4)
O3a Mo2a O6a 151.1(3)
O21a Mo2a O5a 103.7(4)
O3a Mo2a O5a 87.9(3)
O6a Mo2a O5a 86.5(3)
O21a Mo2a O4 102.9(4)
O3a Mo2a O4 87.0(3)
O6a Mo2a O4 85.4(3)
O5a Mo2a O4 153.3(3)
O21a Mo2a O1 177.5(3)
O3a Mo2a O1 72.7(3)
O6a Mo2a O1 78.5(3)
O5a Mo2a O1 77.1(3)
O4 Mo2a O1 76.4(3)
O31a Mo3a O2a 104.2(4)
O31a Mo3a O7a 104.6(4)
O2a Mo3a O7a 151.3(3)
O31a Mo3a O8 102.6(4)
O2a Mo3a O8 87.5(3)
O7a Mo3a O8 86.7(3)
O31a Mo3a O5a 103.5(3)
O2a Mo3a O5a 86.2(3)
O7a Mo3a O5a 86.7(3)
O8 Mo3a O5a 153.9(3)
O31a Mo3a O1 176.2(3)
O2a Mo3a O1 72.1(3)
O7a Mo3a O1 79.2(3)
O8 Mo3a O1 77.1(3)
O5a Mo3a O1 76.9(3)
W4 O1 Mo3 94.0(2)
W4 O1 Mo2 93.8(3)
Mo3 O1 Mo2 90.0(2)
W4 O1 Mo3a 93.9(3)
Mo3 O1 Mo3a 89.8(2)
Mo2 O1 Mo3a 172.4(3)
W4 O1 Mo2a 93.8(2)
Mo3 O1 Mo2a 172.3(3)
Mo2 O1 Mo2a 89.8(2)
Mo3a O1 Mo2a 89.5(2)
W4 O1 Mo1 179.8(4)
Mo3 O1 Mo1 86.2(2)
Mo2 O1 Mo1 86.2(2)
Mo3a O1 Mo1 86.1(2)
Mo2a O1 Mo1 86.0(2)
Mo3 O2 W4 117.2(4)
Mo2 O3 W4 116.7(4)
Mo3a O2a W4 117.1(4)
Mo2a O3a W4 116.5(4)
Mo2 O4 Mo2a 116.9(3)
Mo3 O5 Mo2 116.2(3)
Mo2a O5a Mo3a 116.3(4)
Mo1 O6 Mo2 120.7(4)
Mo1 O6a Mo2a 120.6(4)
Mo3 O7 Mo1 120.7(4)
Mo1 O7a Mo3a 119.4(4)
Mo3a O8 Mo3 116.1(4)
CT1 C1 C5 53.7(6)
CT1 C1 C2 53.0(6)
C5 C1 C2 106.6(10)
CT1 C1 C10 177.2(10)
C5 C1 C10 126.3(10)
C2 C1 C10 126.9(11)
CT1 C1 W4 61.6(4)
C5 C1 W4 74.3(6)
C2 C1 W4 73.1(6)
C10 C1 W4 121.1(8)
CT1 C2 C3 54.4(6)
CT1 C2 C1 53.9(6)
C3 C2 C1 108.4(10)
CT1 C2 C6 176.9(11)
C3 C2 C6 128.0(10)
C1 C2 C6 123.7(11)
CT1 C2 W4 61.1(4)
C3 C2 W4 74.4(6)
C1 C2 W4 72.0(6)
C6 C2 W4 120.8(8)
CT1 C3 C2 54.3(6)
CT1 C3 C4 53.7(7)
C2 C3 C4 108.0(10)
CT1 C3 C7 176.1(11)
C2 C3 C7 126.8(10)
C4 C3 C7 124.9(10)
CT1 C3 W4 59.8(5)
C2 C3 W4 72.0(6)
C4 C3 W4 74.4(7)
C7 C3 W4 123.9(8)
CT1 C4 C5 54.4(6)
CT1 C4 C3 54.3(6)
C5 C4 C3 108.7(10)
CT1 C4 C8 178.5(11)
C5 C4 C8 126.9(10)
C3 C4 C8 124.5(10)
CT1 C4 W4 58.7(5)
C5 C4 W4 72.0(6)
C3 C4 W4 72.3(6)
C8 C4 W4 122.2(8)
CT1 C5 C4 53.8(6)
CT1 C5 C1 54.5(6)
C4 C5 C1 108.3(9)
CT1 C5 C9 179.0(12)
C4 C5 C9 125.7(11)
C1 C5 C9 126.0(11)
CT1 C5 W4 60.1(4)
C4 C5 W4 74.6(6)
C1 C5 W4 71.4(6)
C9 C5 W4 120.8(8)
C11 N1 C41 109.2(9)
C11 N1 C21 112.0(11)
C41 N1 C21 108.1(9)
C11 N1 C31 110.1(9)
C41 N1 C31 110.7(10)
C21 N1 C31 106.8(8)
C12 C11 N1 114.6(12)
C11 C12 C13 114.8(12)
C14 C13 C12 110.5(12)
C22 C21 N1 116.1(10)
C23 C22 C21 110.3(11)
C22 C23 C24 115.2(11)
C32 C31 N1 116.9(9)
C31 C32 C33 110.7(11)
C34 C33 C32 112.9(13)
C42 C41 N1 117.8(10)
C41 C42 C43 110.8(11)
C44 C43 C42 115.3(12)
C4 CT1 C2 143.2(7)
C4 CT1 C3 72.0(7)
C2 CT1 C3 71.3(7)
C4 CT1 C5 71.8(7)
C2 CT1 C5 144.9(8)
C3 CT1 C5 143.8(8)
C4 CT1 C1 143.7(7)
C2 CT1 C1 73.1(7)
C3 CT1 C1 144.3(7)
C5 CT1 C1 71.9(7)
C4 CT1 W4 92.3(5)
C2 CT1 W4 89.0(5)
C3 CT1 W4 90.6(5)
C5 CT1 W4 90.2(5)
C1 CT1 W4 87.9(5)

loop_
_geom_bond_atom_site_label_1
_geom_bond_atom_site_label_2
_geom_bond_distance
W4 O2a 1.921(7)
W4 O2 1.925(7)
W4 O3 1.934(8)
W4 O3a 1.952(8)
W4 CT1 2.1047(4)
W4 O1 2.136(7)
W4 C1 2.391(11)
W4 C2 2.405(11)
W4 C5 2.428(11)
W4 C3 2.434(11)
W4 C4 2.461(11)
Mo1 O11 1.688(8)
Mo1 O6 1.895(8)
Mo1 O6a 1.902(8)
Mo1 O7 1.911(8)
Mo1 O7a 1.915(8)
Mo1 O1 2.502(7)
Mo2 O21 1.667(7)
Mo2 O3 1.911(8)
Mo2 O6 1.918(8)
Mo2 O4 1.939(7)
Mo2 O5 1.950(8)
Mo2 O1 2.343(7)
Mo3 O31 1.683(7)
Mo3 O7 1.898(9)
Mo3 O2 1.912(8)
Mo3 O5 1.947(8)
Mo3 O8 1.957(7)
Mo3 O1 2.338(6)
Mo2a O21a 1.676(7)
Mo2a O3a 1.906(8)
Mo2a O6a 1.913(8)
Mo2a O5a 1.933(8)
Mo2a O4 1.949(7)
Mo2a O1 2.353(6)
Mo3a O31a 1.675(7)
Mo3a O2a 1.918(8)
Mo3a O7a 1.919(8)
Mo3a O8 1.936(7)
Mo3a O5a 1.957(8)
Mo3a O1 2.343(7)
C1 CT1 1.215(11)
C1 C5 1.418(15)
C1 C2 1.438(15)
C1 C10 1.495(15)
C2 CT1 1.200(11)
C2 C3 1.399(15)
C2 C6 1.503(15)
C3 CT1 1.202(11)
C3 C4 1.407(15)
C3 C7 1.480(14)
C4 CT1 1.193(12)
C4 C5 1.405(15)
C4 C8 1.475(16)
C5 CT1 1.202(11)
C5 C9 1.487(15)
N1 C11 1.508(16)
N1 C41 1.520(15)
N1 C21 1.548(16)
N1 C31 1.566(15)
C11 C12 1.487(18)
C12 C13 1.532(16)
C13 C14 1.52(2)
C21 C22 1.534(17)
C22 C23 1.442(18)
C23 C24 1.508(19)
C31 C32 1.452(18)
C32 C33 1.555(18)
C33 C34 1.54(2)
C41 C42 1.485(19)
C42 C43 1.528(18)
C43 C44 1.451(18)
